data_4032730
loop_
_publ_author_name
'Anguera, Gonzalo'
'Kauffmann, Brice'
'Borrell, Jos\'e I'
'Borr\'os, Salvador'
'S\'anchez-Garc\'ia, David'

_publ_section_title
;
 Stable 5,5'-Substituted 2,2'-Bipyrroles: Building Blocks for Macrocyclic
 and Materials Chemistry.
;
_journal_issue 13
_journal_name_full 'The Journal of organic chemistry'
_journal_page_first 6904
_journal_page_last 6912
_journal_paper_doi 10.1021/acs.joc.7b00961
_journal_volume 82
_journal_year 2017
_chemical_formula_sum 'C34 H28 N2 O4 S2'
_chemical_formula_weight 592.70
_space_group_crystal_system triclinic
_space_group_IT_number 2
_space_group_name_Hall '-P 1'
_space_group_name_H-M_alt 'P -1'
_symmetry_space_group_name_Hall '-P 1'
_symmetry_space_group_name_H-M 'P -1'
_atom_sites_solution_hydrogens geom
_audit_creation_method SHELXL-2014/7
_cell_angle_alpha 113.515(11)
_cell_angle_beta 93.0640(10)
_cell_angle_gamma 114.23(3)
_cell_formula_units_Z 1
_cell_length_a 8.282(6)
_cell_length_b 9.706(9)
_cell_length_c 10.928(7)
_cell_measurement_reflns_used 616
_cell_measurement_temperature 100(2)
_cell_measurement_theta_max 71.4
_cell_measurement_theta_min 30.3
_cell_volume 709.3(10)
_computing_cell_refinement
;
CrystalClear-SM Expert 2.1 b43 (Rigaku, 2015)
;
_computing_data_collection
;
CrystalClear-SM Expert 2.1 b43 (Rigaku, 2015)
;
_computing_data_reduction
;
CrystalClear-SM Expert 2.1 b43 (Rigaku, 2015)
;
_computing_structure_refinement 'SHELXL-2014/7 (Sheldrick, 2014)'
_computing_structure_solution 'SHELXT (Sheldrick, 2015)'
_diffrn_ambient_temperature 100(2)
_diffrn_detector PILT
_diffrn_detector_area_resol_mean 5.8140
_diffrn_measured_fraction_theta_full 0.973
_diffrn_measured_fraction_theta_max 0.969
_diffrn_measurement_device_type
;
AFC11 (Right): Eulerian 3 circle
;
_diffrn_measurement_method 'profile data from \w-scans'
_diffrn_radiation_type CuK\a
_diffrn_radiation_wavelength 1.54178
_diffrn_reflns_av_R_equivalents 0.0479
_diffrn_reflns_av_unetI/netI 0.0377
_diffrn_reflns_Laue_measured_fraction_full 0.973
_diffrn_reflns_Laue_measured_fraction_max 0.969
_diffrn_reflns_limit_h_max 8
_diffrn_reflns_limit_h_min -9
_diffrn_reflns_limit_k_max 11
_diffrn_reflns_limit_k_min -9
_diffrn_reflns_limit_l_max 13
_diffrn_reflns_limit_l_min -13
_diffrn_reflns_number 9217
_diffrn_reflns_point_group_measured_fraction_full 0.973
_diffrn_reflns_point_group_measured_fraction_max 0.969
_diffrn_reflns_theta_full 67.679
_diffrn_reflns_theta_max 68.738
_diffrn_reflns_theta_min 5.637
_diffrn_source 'rotating anode'
_exptl_absorpt_coefficient_mu 2.010
_exptl_absorpt_correction_T_max 1.000
_exptl_absorpt_correction_T_min 0.875
_exptl_absorpt_correction_type multi-scan
_exptl_crystal_colour yellow
_exptl_crystal_density_diffrn 1.387
_exptl_crystal_description prism
_exptl_crystal_F_000 310
_exptl_crystal_size_max 0.100
_exptl_crystal_size_mid 0.100
_exptl_crystal_size_min 0.100
_refine_diff_density_max 0.327
_refine_diff_density_min -0.398
_refine_diff_density_rms 0.105
_refine_ls_extinction_coef 0.019(2)
_refine_ls_extinction_expression Fc^*^=kFc[1+0.001xFc^2^\l^3^/sin(2\q)]^-1/4^
_refine_ls_extinction_method 'SHELXL-2014/7 (Sheldrick 2014'
_refine_ls_goodness_of_fit_ref 1.118
_refine_ls_hydrogen_treatment constr
_refine_ls_matrix_type full
_refine_ls_number_parameters 192
_refine_ls_number_reflns 2539
_refine_ls_number_restraints 0
_refine_ls_restrained_S_all 1.118
_refine_ls_R_factor_all 0.0491
_refine_ls_R_factor_gt 0.0451
_refine_ls_shift/su_max 0.000
_refine_ls_shift/su_mean 0.000
_refine_ls_structure_factor_coef Fsqd
_refine_ls_weighting_details 'w=1/[\s^2^(Fo^2^)+(0.0719P)^2^+0.2270P] where P=(Fo^2^+2Fc^2^)/3'
_refine_ls_weighting_scheme calc
_refine_ls_wR_factor_gt 0.1225
_refine_ls_wR_factor_ref 0.1264
_reflns_Friedel_coverage 0.000
_reflns_number_gt 2282
_reflns_number_total 2539
_reflns_threshold_expression 'I > 2\s(I)'
_cod_data_source_file jo7b00961_si_003.cif
_cod_data_source_block pb2_a
_cod_original_cell_volume 709.4(9)
_cod_database_code 4032730
_shelx_shelxl_version_number 2014/7
_shelx_space_group_comment
;
The symmetry employed for this shelxl refinement is uniquely defined
by the following loop, which should always be used as a source of
symmetry information in preference to the above space-group names.
They are only intended as comments.
;
_shelx_estimated_absorpt_t_min 0.824
_shelx_estimated_absorpt_t_max 0.824

loop_
_space_group_symop_operation_xyz
'x, y, z'
'-x, -y, -z'

loop_
_atom_site_label
_atom_site_type_symbol
_atom_site_fract_x
_atom_site_fract_y
_atom_site_fract_z
_atom_site_U_iso_or_equiv
_atom_site_adp_type
_atom_site_occupancy
_atom_site_site_symmetry_order
_atom_site_calc_flag
_atom_site_refinement_flags_posn
_atom_site_refinement_flags_adp
S001 S 0.93707(6) 0.66621(6) 0.49721(5) 0.0310(2) Uani 1 1 d . .
O002 O 0.22116(16) 0.50032(16) 0.20740(13) 0.0271(3) Uani 1 1 d . .
O003 O 0.17746(17) 0.72371(17) 0.23614(13) 0.0282(3) Uani 1 1 d . .
N004 N 0.68707(18) 0.96319(19) 0.55277(14) 0.0204(4) Uani 1 1 d . .
H004 H 0.7583 1.0564 0.6259 0.024 Uiso 1 1 calc R U
C005 C 1.0276(2) 0.9756(2) 0.67013(18) 0.0232(4) Uani 1 1 d . .
H005 H 1.0268 1.0789 0.7177 0.028 Uiso 1 1 calc R U
C006 C 0.4503(2) 0.7655(2) 0.37086(17) 0.0200(4) Uani 1 1 d . .
C007 C 0.7200(2) 0.8257(2) 0.49625(17) 0.0195(4) Uani 1 1 d . .
C008 C 0.2720(2) 0.6667(2) 0.26739(17) 0.0214(4) Uani 1 1 d . .
C009 C 0.5745(2) 0.6986(2) 0.38160(17) 0.0200(4) Uani 1 1 d . .
C00A C 0.5284(2) 0.9342(2) 0.47937(16) 0.0196(4) Uani 1 1 d . .
C00B C 0.8880(2) 0.8352(2) 0.55760(17) 0.0217(4) Uani 1 1 d . .
C00C C 0.5622(2) 0.5341(2) 0.28079(17) 0.0208(4) Uani 1 1 d . .
C00D C 0.6179(2) 0.5227(3) 0.16052(19) 0.0273(4) Uani 1 1 d . .
H00D H 0.6667 0.6186 0.1466 0.033 Uiso 1 1 calc R U
C00E C 0.4916(3) 0.3884(2) 0.29999(19) 0.0286(4) Uani 1 1 d . .
H00E H 0.4545 0.3936 0.3798 0.034 Uiso 1 1 calc R U
C00F C 1.1727(2) 0.9436(3) 0.70457(19) 0.0279(4) Uani 1 1 d . .
H00F H 1.2774 1.0244 0.7769 0.034 Uiso 1 1 calc R U
C00G C 0.6014(3) 0.3697(3) 0.0612(2) 0.0346(5) Uani 1 1 d . .
H00G H 0.6381 0.3639 -0.0189 0.042 Uiso 1 1 calc R U
C00H C 0.0272(3) 0.2097(3) 0.0479(2) 0.0326(5) Uani 1 1 d . .
H00A H -0.0875 0.1295 -0.0206 0.049 Uiso 1 1 calc R U
H00B H 0.0306 0.1814 0.1224 0.049 Uiso 1 1 calc R U
H00C H 0.1260 0.2056 0.0071 0.049 Uiso 1 1 calc R U
C00I C 0.0469(3) 0.3857(3) 0.1023(2) 0.0330(5) Uani 1 1 d . .
H00H H 0.0463 0.4170 0.0284 0.040 Uiso 1 1 calc R U
H00I H -0.0535 0.3912 0.1423 0.040 Uiso 1 1 calc R U
C00J C 0.5308(3) 0.2265(3) 0.0809(2) 0.0352(5) Uani 1 1 d . .
H00J H 0.5196 0.1243 0.0142 0.042 Uiso 1 1 calc R U
C00K C 1.1424(3) 0.7823(3) 0.6206(2) 0.0309(5) Uani 1 1 d . .
H00K H 1.2229 0.7405 0.6292 0.037 Uiso 1 1 calc R U
C00L C 0.4764(3) 0.2357(3) 0.2009(2) 0.0334(5) Uani 1 1 d . .
H00L H 0.4299 0.1398 0.2150 0.040 Uiso 1 1 calc R U

loop_
_atom_site_aniso_label
_atom_site_aniso_U_11
_atom_site_aniso_U_22
_atom_site_aniso_U_33
_atom_site_aniso_U_23
_atom_site_aniso_U_13
_atom_site_aniso_U_12
S001 0.0261(3) 0.0237(3) 0.0378(3) 0.0080(2) 0.0005(2) 0.0139(2)
O002 0.0222(6) 0.0167(7) 0.0313(7) 0.0051(6) -0.0049(5) 0.0069(5)
O003 0.0274(7) 0.0232(7) 0.0263(7) 0.0040(6) -0.0033(5) 0.0136(6)
N004 0.0198(7) 0.0180(8) 0.0186(7) 0.0049(6) 0.0006(6) 0.0087(6)
C005 0.0233(8) 0.0219(10) 0.0242(9) 0.0107(8) 0.0033(7) 0.0108(7)
C006 0.0198(8) 0.0191(9) 0.0199(8) 0.0080(7) 0.0043(6) 0.0092(7)
C007 0.0207(8) 0.0176(9) 0.0200(8) 0.0079(7) 0.0053(6) 0.0096(7)
C008 0.0221(9) 0.0199(10) 0.0196(8) 0.0066(7) 0.0045(7) 0.0102(7)
C009 0.0205(8) 0.0184(9) 0.0209(8) 0.0093(7) 0.0051(6) 0.0087(7)
C00A 0.0192(8) 0.0186(9) 0.0183(8) 0.0069(7) 0.0039(6) 0.0082(7)
C00B 0.0221(9) 0.0206(10) 0.0230(8) 0.0115(8) 0.0055(7) 0.0094(7)
C00C 0.0181(8) 0.0188(9) 0.0219(8) 0.0066(7) 0.0003(6) 0.0090(7)
C00D 0.0276(9) 0.0250(10) 0.0287(9) 0.0115(8) 0.0073(7) 0.0127(8)
C00E 0.0341(10) 0.0219(10) 0.0245(9) 0.0099(8) 0.0013(7) 0.0102(8)
C00F 0.0227(9) 0.0285(11) 0.0285(9) 0.0139(8) 0.0011(7) 0.0084(8)
C00G 0.0388(11) 0.0362(12) 0.0297(10) 0.0104(9) 0.0123(8) 0.0227(10)
C00H 0.0304(10) 0.0218(11) 0.0327(10) 0.0071(8) -0.0010(8) 0.0074(8)
C00I 0.0237(9) 0.0234(11) 0.0354(10) 0.0050(9) -0.0077(8) 0.0070(8)
C00J 0.0391(11) 0.0248(11) 0.0335(10) 0.0020(9) -0.0011(8) 0.0203(9)
C00K 0.0252(9) 0.0340(12) 0.0388(11) 0.0193(10) 0.0057(8) 0.0165(8)
C00L 0.0384(11) 0.0199(10) 0.0358(10) 0.0108(9) -0.0048(8) 0.0121(8)

loop_
_atom_type_symbol
_atom_type_description
_atom_type_scat_dispersion_real
_atom_type_scat_dispersion_imag
_atom_type_scat_source
C C 0.0192 0.0096 'International Tables Vol C Tables 4.2.6.8 and 6.1.1.4'
H H 0.0000 0.0000 'International Tables Vol C Tables 4.2.6.8 and 6.1.1.4'
N N 0.0330 0.0189 'International Tables Vol C Tables 4.2.6.8 and 6.1.1.4'
O O 0.0517 0.0336 'International Tables Vol C Tables 4.2.6.8 and 6.1.1.4'
S S 0.3360 0.5650 'International Tables Vol C Tables 4.2.6.8 and 6.1.1.4'

loop_
_geom_angle_atom_site_label_1
_geom_angle_atom_site_label_2
_geom_angle_atom_site_label_3
_geom_angle
_geom_angle_site_symmetry_3
C00K S001 C00B 92.30(10) .
C008 O002 C00I 117.55(15) .
C00A N004 C007 112.04(14) .
C00A N004 H004 124.0 .
C007 N004 H004 124.0 .
C00B C005 C00F 112.27(18) .
C00B C005 H005 123.9 .
C00F C005 H005 123.9 .
C00A C006 C009 107.53(16) .
C00A C006 C008 128.28(16) .
C009 C006 C008 124.13(17) .
N004 C007 C009 107.57(16) .
N004 C007 C00B 120.09(15) .
C009 C007 C00B 132.32(18) .
O003 C008 O002 122.15(16) .
O003 C008 C006 126.72(17) .
O002 C008 C006 111.13(15) .
C007 C009 C006 106.67(17) .
C007 C009 C00C 125.88(16) .
C006 C009 C00C 127.07(15) .
N004 C00A C006 106.15(16) .
N004 C00A C00A 120.44(19) 2_676
C006 C00A C00A 133.4(2) 2_676
C005 C00B C007 126.07(18) .
C005 C00B S001 110.65(15) .
C007 C00B S001 123.28(14) .
C00D C00C C00E 118.33(17) .
C00D C00C C009 119.08(16) .
C00E C00C C009 122.56(17) .
C00G C00D C00C 120.87(18) .
C00G C00D H00D 119.6 .
C00C C00D H00D 119.6 .
C00L C00E C00C 120.74(18) .
C00L C00E H00E 119.6 .
C00C C00E H00E 119.6 .
C00K C00F C005 113.14(17) .
C00K C00F H00F 123.4 .
C005 C00F H00F 123.4 .
C00J C00G C00D 120.30(19) .
C00J C00G H00G 119.9 .
C00D C00G H00G 119.9 .
C00I C00H H00A 109.5 .
C00I C00H H00B 109.5 .
H00A C00H H00B 109.5 .
C00I C00H H00C 109.5 .
H00A C00H H00C 109.5 .
H00B C00H H00C 109.5 .
O002 C00I C00H 106.73(16) .
O002 C00I H00H 110.4 .
C00H C00I H00H 110.4 .
O002 C00I H00I 110.4 .
C00H C00I H00I 110.4 .
H00H C00I H00I 108.6 .
C00G C00J C00L 119.76(19) .
C00G C00J H00J 120.1 .
C00L C00J H00J 120.1 .
C00F C00K S001 111.64(15) .
C00F C00K H00K 124.2 .
S001 C00K H00K 124.2 .
C00J C00L C00E 119.99(19) .
C00J C00L H00L 120.0 .
C00E C00L H00L 120.0 .

loop_
_geom_bond_atom_site_label_1
_geom_bond_atom_site_label_2
_geom_bond_distance
_geom_bond_site_symmetry_2
S001 C00K 1.718(2) .
S001 C00B 1.733(2) .
O002 C008 1.335(3) .
O002 C00I 1.458(2) .
O003 C008 1.230(2) .
N004 C00A 1.361(2) .
N004 C007 1.377(3) .
N004 H004 0.8600 .
C005 C00B 1.387(3) .
C005 C00F 1.427(3) .
C005 H005 0.9300 .
C006 C00A 1.416(3) .
C006 C009 1.445(3) .
C006 C008 1.475(2) .
C007 C009 1.389(2) .
C007 C00B 1.463(3) .
C009 C00C 1.491(3) .
C00A C00A 1.454(4) 2_676
C00C C00D 1.394(3) .
C00C C00E 1.399(3) .
C00D C00G 1.390(3) .
C00D H00D 0.9300 .
C00E C00L 1.391(3) .
C00E H00E 0.9300 .
C00F C00K 1.364(3) .
C00F H00F 0.9300 .
C00G C00J 1.380(3) .
C00G H00G 0.9300 .
C00H C00I 1.500(3) .
C00H H00A 0.9600 .
C00H H00B 0.9600 .
C00H H00C 0.9600 .
C00I H00H 0.9700 .
C00I H00I 0.9700 .
C00J C00L 1.391(3) .
C00J H00J 0.9300 .
C00K H00K 0.9300 .
C00L H00L 0.9300 .

loop_
_geom_torsion_atom_site_label_1
_geom_torsion_atom_site_label_2
_geom_torsion_atom_site_label_3
_geom_torsion_atom_site_label_4
_geom_torsion
_geom_torsion_site_symmetry_4
C00A N004 C007 C009 -1.18(18) .
C00A N004 C007 C00B 177.58(15) .
C00I O002 C008 O003 -0.3(2) .
C00I O002 C008 C006 180.00(15) .
C00A C006 C008 O003 18.0(3) .
C009 C006 C008 O003 -165.23(17) .
C00A C006 C008 O002 -162.28(16) .
C009 C006 C008 O002 14.4(2) .
N004 C007 C009 C006 -0.03(18) .
C00B C007 C009 C006 -178.59(17) .
N004 C007 C009 C00C 173.34(15) .
C00B C007 C009 C00C -5.2(3) .
C00A C006 C009 C007 1.16(18) .
C008 C006 C009 C007 -176.14(15) .
C00A C006 C009 C00C -172.11(15) .
C008 C006 C009 C00C 10.6(3) .
C007 N004 C00A C006 1.89(18) .
C007 N004 C00A C00A -178.52(18) 2_676
C009 C006 C00A N004 -1.83(18) .
C008 C006 C00A N004 175.32(16) .
C009 C006 C00A C00A 178.7(2) 2_676
C008 C006 C00A C00A -4.2(4) 2_676
C00F C005 C00B C007 179.95(16) .
C00F C005 C00B S001 0.42(19) .
N004 C007 C00B C005 -1.8(3) .
C009 C007 C00B C005 176.61(17) .
N004 C007 C00B S001 177.67(12) .
C009 C007 C00B S001 -3.9(3) .
C00K S001 C00B C005 -0.21(14) .
C00K S001 C00B C007 -179.75(15) .
C007 C009 C00C C00D -94.1(2) .
C006 C009 C00C C00D 77.9(2) .
C007 C009 C00C C00E 87.8(2) .
C006 C009 C00C C00E -100.2(2) .
C00E C00C C00D C00G 0.9(3) .
C009 C00C C00D C00G -177.26(16) .
C00D C00C C00E C00L -0.4(3) .
C009 C00C C00E C00L 177.67(16) .
C00B C005 C00F C00K -0.5(2) .
C00C C00D C00G C00J -0.6(3) .
C008 O002 C00I C00H 177.51(15) .
C00D C00G C00J C00L -0.2(3) .
C005 C00F C00K S001 0.3(2) .
C00B S001 C00K C00F -0.06(15) .
C00G C00J C00L C00E 0.6(3) .
C00C C00E C00L C00J -0.3(3) .
